data_7705762
loop_
_publ_author_name
'Macha, Bret B.'
'Dhara, Debabrata'
'Radacki, Krzysztof'
'Dewhurst, Rian D.'
'Braunschweig, Holger'

_publ_section_title
;
 Intermetallic transfer of unsymmetrical borylene fragments: isolation of
 the second early-transition-metal terminal borylene complex and other
 rare species.
;
_journal_issue 48
_journal_name_full 'Dalton transactions (Cambridge, England : 2003)'
_journal_page_first 17719
_journal_page_last 17724
_journal_paper_doi 10.1039/d0dt03557b
_journal_volume 49
_journal_year 2020
_chemical_formula_moiety 'C12 H18 B Cr N O5 Si'
_chemical_formula_sum 'C12 H18 B Cr N O5 Si'
_chemical_formula_weight 347.17
_space_group_crystal_system monoclinic
_space_group_IT_number 14
_space_group_name_Hall '-P 2yn'
_space_group_name_H-M_alt 'P 1 21/n 1'
_atom_sites_solution_hydrogens geom
_atom_sites_solution_primary dual
_atom_sites_solution_secondary difmap
_audit_creation_method SHELXL-2018/3
_audit_update_record
;
2020-09-19 deposited with the CCDC.	2020-11-25 downloaded from the CCDC.
;
_cell_angle_alpha 90
_cell_angle_beta 93.196(8)
_cell_angle_gamma 90
_cell_formula_units_Z 4
_cell_length_a 6.4770(15)
_cell_length_b 13.825(2)
_cell_length_c 19.041(3)
_cell_measurement_reflns_used 7216
_cell_measurement_temperature 100(2)
_cell_measurement_theta_max 29.24
_cell_measurement_theta_min 2.60
_cell_volume 1702.4(5)
_computing_cell_refinement 'Saint+ ver. V8.40A (Bruker AXS)'
_computing_data_collection 'BIS 2011.8 / APEX2 ver. 2014.9 (Bruker AXS)'
_computing_data_reduction 'Saint+ ver. V8.40A (Bruker AXS)'
_computing_molecular_graphics 'ShelXLe (Huebschle et all, 2011)'
_computing_publication_material 'CIF-fill 1.2f (K.Radacki 2005-20)'
_computing_structure_refinement 'SHELXL-2018/3 (Sheldrick, 2018)'
_computing_structure_solution 'SHELXT (Sheldrick, 2014)'
_diffrn_ambient_environment N~2~
_diffrn_ambient_temperature 100(2)
_diffrn_detector 'CCD area detector (Apex2)'
_diffrn_detector_area_resol_mean 8.333
_diffrn_measured_fraction_theta_full 0.999
_diffrn_measured_fraction_theta_max 0.916
_diffrn_measurement_device_type 'Bruker X8-APEX II'
_diffrn_measurement_method '\f and \w scans'
_diffrn_radiation_monochromator 'multi-layer mirror'
_diffrn_radiation_type MoK\a
_diffrn_radiation_wavelength 0.71073
_diffrn_reflns_av_R_equivalents 0.0349
_diffrn_reflns_av_unetI/netI 0.0285
_diffrn_reflns_Laue_measured_fraction_full 0.999
_diffrn_reflns_Laue_measured_fraction_max 0.916
_diffrn_reflns_limit_h_max 9
_diffrn_reflns_limit_h_min -9
_diffrn_reflns_limit_k_max 18
_diffrn_reflns_limit_k_min -19
_diffrn_reflns_limit_l_max 26
_diffrn_reflns_limit_l_min -25
_diffrn_reflns_number 26302
_diffrn_reflns_point_group_measured_fraction_full 0.999
_diffrn_reflns_point_group_measured_fraction_max 0.916
_diffrn_reflns_theta_full 26.000
_diffrn_reflns_theta_max 30.109
_diffrn_reflns_theta_min 1.821
_diffrn_source 'rotating-anode (Nonius FR-591)'
_exptl_absorpt_coefficient_mu 0.758
_exptl_absorpt_correction_T_max 0.7460
_exptl_absorpt_correction_T_min 0.6413
_exptl_absorpt_correction_type multi-scan
_exptl_absorpt_process_details 'SadAbs 2016/2 (Bruker AXS)'
_exptl_crystal_colour colourless
_exptl_crystal_density_diffrn 1.355
_exptl_crystal_description plate
_exptl_crystal_F_000 720
_exptl_crystal_size_max 0.30
_exptl_crystal_size_mid 0.20
_exptl_crystal_size_min 0.09
_refine_diff_density_max 0.656
_refine_diff_density_min -0.417
_refine_diff_density_rms 0.062
_refine_ls_extinction_method none
_refine_ls_goodness_of_fit_ref 1.074
_refine_ls_hydrogen_treatment constr
_refine_ls_matrix_type full
_refine_ls_number_parameters 227
_refine_ls_number_reflns 4599
_refine_ls_number_restraints 173
_refine_ls_restrained_S_all 1.210
_refine_ls_R_factor_all 0.0414
_refine_ls_R_factor_gt 0.0326
_refine_ls_shift/su_max 0.001
_refine_ls_shift/su_mean 0.000
_refine_ls_structure_factor_coef Fsqd
_refine_ls_weighting_details 'w=1/[\s^2^(Fo^2^)+(0.0387P)^2^+0.7422P] where P=(Fo^2^+2Fc^2^)/3'
_refine_ls_weighting_scheme calc
_refine_ls_wR_factor_gt 0.0814
_refine_ls_wR_factor_ref 0.0861
_reflns_Friedel_coverage 0.000
_reflns_number_gt 3845
_reflns_number_total 4599
_reflns_threshold_expression 'I > 2\s(I)'
_cod_data_source_file d0dt03557b2.cif
_cod_data_source_block BM002
_cod_depositor_comments 'Adding full bibliography for 7705762--7705769.cif.'
_cod_original_cell_volume 1702.4(6)
_cod_original_sg_symbol_H-M 'P 21/n'
_cod_database_code 7705762
_shelx_shelxl_version_number 2018/3
_shelx_space_group_comment
;
The symmetry employed for this shelxl refinement is uniquely defined
by the following loop, which should always be used as a source of
symmetry information in preference to the above space-group names.
They are only intended as comments.
;
_shelx_estimated_absorpt_t_min 0.804
_shelx_estimated_absorpt_t_max 0.935

loop_
_space_group_symop_operation_xyz
'x, y, z'
'-x+1/2, y+1/2, -z+1/2'
'-x, -y, -z'
'x-1/2, -y-1/2, z-1/2'

loop_
_atom_site_label
_atom_site_type_symbol
_atom_site_fract_x
_atom_site_fract_y
_atom_site_fract_z
_atom_site_U_iso_or_equiv
_atom_site_adp_type
_atom_site_occupancy
_atom_site_site_symmetry_order
_atom_site_calc_flag
_atom_site_refinement_flags_posn
_atom_site_refinement_flags_adp
_atom_site_refinement_flags_occupancy
_atom_site_disorder_assembly
_atom_site_disorder_group
Cr1_1 Cr 0.32911(3) 0.17678(2) 0.55214(2) 0.01215(7) Uani 1 1 d . . . . .
N1_1 N 0.52996(18) 0.34090(9) 0.66513(6) 0.0156(2) Uani 1 1 d D . . . .
O1_1 O 0.15608(19) 0.02430(9) 0.44953(6) 0.0295(3) Uani 1 1 d . . . . .
C2_1 C 0.5729(2) 0.18533(11) 0.50180(8) 0.0185(3) Uani 1 1 d . . . . .
O2_1 O 0.71899(19) 0.19114(9) 0.47113(6) 0.0282(3) Uani 1 1 d . . . . .
C3_1 C 0.2116(2) 0.28068(11) 0.49978(8) 0.0171(3) Uani 1 1 d . . . . .
O3_1 O 0.14220(19) 0.34505(9) 0.46896(6) 0.0267(3) Uani 1 1 d . . . . .
C4_1 C 0.0885(2) 0.17394(10) 0.60419(8) 0.0162(3) Uani 1 1 d . . . . .
O4_1 O -0.05633(17) 0.17467(8) 0.63583(6) 0.0234(2) Uani 1 1 d . . . . .
C5_1 C 0.4596(2) 0.08474(11) 0.61323(8) 0.0195(3) Uani 1 1 d . . . . .
O5_1 O 0.53978(19) 0.03188(10) 0.65180(6) 0.0310(3) Uani 1 1 d . . . . .
C1_1 C 0.2194(2) 0.08132(11) 0.48803(8) 0.0186(3) Uani 1 1 d . . . . .
B1_1 B 0.4481(3) 0.27411(12) 0.61916(8) 0.0148(3) Uani 1 1 d . . . . .
C1_2 C 0.6228(3) 0.43158(15) 0.63556(9) 0.0138(3) Uani 0.9140(19) 1 d D U P A 1
C2_2 C 0.6931(3) 0.41251(13) 0.56041(8) 0.0217(4) Uani 0.9140(19) 1 d D . P A 1
H2A_2 H 0.572761 0.395660 0.529340 0.033 Uiso 0.9140(19) 1 calc R U P A 1
H2B_2 H 0.792391 0.358969 0.561611 0.033 Uiso 0.9140(19) 1 calc R U P A 1
H2C_2 H 0.758673 0.470848 0.542697 0.033 Uiso 0.9140(19) 1 calc R U P A 1
C3_2 C 0.8151(3) 0.46404(15) 0.68036(11) 0.0338(5) Uani 0.9140(19) 1 d D . P A 1
H3A_2 H 0.918823 0.412377 0.681552 0.051 Uiso 0.9140(19) 1 calc R U P A 1
H3B_2 H 0.776327 0.478044 0.728330 0.051 Uiso 0.9140(19) 1 calc R U P A 1
H3C_2 H 0.872725 0.522400 0.659769 0.051 Uiso 0.9140(19) 1 calc R U P A 1
C4_2 C 0.4619(3) 0.51343(13) 0.63148(11) 0.0312(4) Uani 0.9140(19) 1 d D . P A 1
H4A_2 H 0.521118 0.570473 0.609612 0.047 Uiso 0.9140(19) 1 calc R U P A 1
H4B_2 H 0.422759 0.529852 0.679006 0.047 Uiso 0.9140(19) 1 calc R U P A 1
H4C_2 H 0.339165 0.492122 0.603210 0.047 Uiso 0.9140(19) 1 calc R U P A 1
Si1_3 Si 0.51386(7) 0.32011(3) 0.75691(2) 0.01575(13) Uani 0.9140(19) 1 d D . P A 1
C2_3 C 0.3415(3) 0.21454(13) 0.76794(9) 0.0246(4) Uani 0.9140(19) 1 d D . P A 1
H2A_3 H 0.206542 0.227151 0.743822 0.037 Uiso 0.9140(19) 1 calc R U P A 1
H2B_3 H 0.323647 0.203831 0.818121 0.037 Uiso 0.9140(19) 1 calc R U P A 1
H2C_3 H 0.403243 0.156914 0.747710 0.037 Uiso 0.9140(19) 1 calc R U P A 1
C3_3 C 0.3984(3) 0.42570(13) 0.79965(9) 0.0281(4) Uani 0.9140(19) 1 d D . P A 1
H3A_3 H 0.494152 0.480531 0.799023 0.042 Uiso 0.9140(19) 1 calc R U P A 1
H3B_3 H 0.371745 0.409496 0.848425 0.042 Uiso 0.9140(19) 1 calc R U P A 1
H3C_3 H 0.268019 0.443035 0.774141 0.042 Uiso 0.9140(19) 1 calc R U P A 1
C4_3 C 0.7693(3) 0.28880(14) 0.79904(9) 0.0250(4) Uani 0.9140(19) 1 d D . P A 1
H4A_3 H 0.834012 0.238427 0.771493 0.038 Uiso 0.9140(19) 1 calc R U P A 1
H4B_3 H 0.751613 0.264969 0.846802 0.038 Uiso 0.9140(19) 1 calc R U P A 1
H4C_3 H 0.857561 0.346410 0.801141 0.038 Uiso 0.9140(19) 1 calc R U P A 1
C1_12 C 0.5062(15) 0.3164(7) 0.7416(4) 0.01575(13) Uani 0.0860(19) 1 d D . P A 2
C2_12 C 0.343(3) 0.2366(12) 0.7497(7) 0.0246(4) Uani 0.0860(19) 1 d D . P A 2
H2A_12 H 0.204730 0.265384 0.746854 0.037 Uiso 0.0860(19) 1 calc R U P A 2
H2B_12 H 0.367504 0.204760 0.795439 0.037 Uiso 0.0860(19) 1 calc R U P A 2
H2C_12 H 0.353699 0.188838 0.712062 0.037 Uiso 0.0860(19) 1 calc R U P A 2
C3_12 C 0.438(3) 0.4060(11) 0.7825(5) 0.0281(4) Uani 0.0860(19) 1 d D . P A 2
H3A_12 H 0.538261 0.458175 0.777867 0.042 Uiso 0.0860(19) 1 calc R U P A 2
H3B_12 H 0.429292 0.389343 0.832337 0.042 Uiso 0.0860(19) 1 calc R U P A 2
H3C_12 H 0.301536 0.427350 0.763435 0.042 Uiso 0.0860(19) 1 calc R U P A 2
C4_12 C 0.712(2) 0.2802(13) 0.7768(6) 0.0250(4) Uani 0.0860(19) 1 d D . P A 2
H4A_12 H 0.738760 0.214144 0.761057 0.038 Uiso 0.0860(19) 1 calc R U P A 2
H4B_12 H 0.703295 0.280821 0.828023 0.038 Uiso 0.0860(19) 1 calc R U P A 2
H4C_12 H 0.824734 0.322679 0.763700 0.038 Uiso 0.0860(19) 1 calc R U P A 2
Si1_13 Si 0.6430(10) 0.4417(4) 0.6314(3) 0.0138(3) Uani 0.0860(19) 1 d D U P A 2
C2_13 C 0.700(3) 0.4231(9) 0.5378(4) 0.0217(4) Uani 0.0860(19) 1 d D . P A 2
H2A_13 H 0.572516 0.429431 0.508104 0.033 Uiso 0.0860(19) 1 calc R U P A 2
H2B_13 H 0.758411 0.358333 0.531949 0.033 Uiso 0.0860(19) 1 calc R U P A 2
H2C_13 H 0.800317 0.471772 0.523951 0.033 Uiso 0.0860(19) 1 calc R U P A 2
C3_13 C 0.8905(18) 0.4714(11) 0.6808(8) 0.0338(5) Uani 0.0860(19) 1 d D . P A 2
H3A_13 H 0.977625 0.413505 0.684574 0.051 Uiso 0.0860(19) 1 calc R U P A 2
H3B_13 H 0.861860 0.494233 0.728011 0.051 Uiso 0.0860(19) 1 calc R U P A 2
H3C_13 H 0.962395 0.522202 0.655854 0.051 Uiso 0.0860(19) 1 calc R U P A 2
C4_13 C 0.471(2) 0.5488(5) 0.6356(10) 0.0312(4) Uani 0.0860(19) 1 d D . P A 2
H4A_13 H 0.471053 0.584488 0.591096 0.047 Uiso 0.0860(19) 1 calc R U P A 2
H4B_13 H 0.520279 0.591049 0.674259 0.047 Uiso 0.0860(19) 1 calc R U P A 2
H4C_13 H 0.329538 0.527448 0.643536 0.047 Uiso 0.0860(19) 1 calc R U P A 2

loop_
_atom_site_aniso_label
_atom_site_aniso_U_11
_atom_site_aniso_U_22
_atom_site_aniso_U_33
_atom_site_aniso_U_23
_atom_site_aniso_U_13
_atom_site_aniso_U_12
Cr1_1 0.01187(12) 0.01262(12) 0.01190(12) -0.00091(8) 0.00008(8) -0.00092(8)
N1_1 0.0153(6) 0.0175(6) 0.0137(6) -0.0016(4) -0.0007(5) -0.0002(5)
O1_1 0.0310(7) 0.0286(6) 0.0294(6) -0.0130(5) 0.0047(5) -0.0088(5)
C2_1 0.0195(8) 0.0198(7) 0.0162(7) -0.0018(5) -0.0008(6) -0.0002(6)
O2_1 0.0218(6) 0.0374(7) 0.0263(6) -0.0034(5) 0.0083(5) -0.0017(5)
C3_1 0.0155(7) 0.0191(7) 0.0166(7) -0.0021(6) 0.0017(5) -0.0028(6)
O3_1 0.0275(6) 0.0226(6) 0.0298(6) 0.0091(5) 0.0012(5) 0.0025(5)
C4_1 0.0167(7) 0.0142(7) 0.0173(7) -0.0012(5) -0.0029(6) -0.0009(6)
O4_1 0.0169(6) 0.0296(6) 0.0241(6) -0.0033(5) 0.0039(5) -0.0007(5)
C5_1 0.0170(7) 0.0211(7) 0.0206(7) 0.0013(6) 0.0048(6) 0.0012(6)
O5_1 0.0285(7) 0.0356(7) 0.0293(6) 0.0140(5) 0.0051(5) 0.0106(6)
C1_1 0.0169(7) 0.0192(7) 0.0198(7) -0.0011(6) 0.0034(6) -0.0008(6)
B1_1 0.0129(7) 0.0176(8) 0.0141(7) 0.0015(6) 0.0020(6) 0.0002(6)
C1_2 0.0150(4) 0.0127(4) 0.0139(4) 0.0005(3) 0.0010(3) -0.0033(3)
C2_2 0.0284(9) 0.0183(8) 0.0189(8) 0.0045(7) 0.0067(8) -0.0082(7)
C3_2 0.0393(13) 0.0351(10) 0.0259(9) 0.0027(8) -0.0074(9) -0.0251(10)
C4_2 0.0483(12) 0.0162(9) 0.0295(9) 0.0048(8) 0.0061(8) 0.0026(9)
Si1_3 0.0161(2) 0.0203(2) 0.0109(2) -0.00139(16) 0.00102(17) 0.00014(17)
C2_3 0.0292(9) 0.0335(10) 0.0115(8) 0.0031(7) 0.0055(7) -0.0110(8)
C3_3 0.0335(11) 0.0333(10) 0.0177(9) -0.0063(7) 0.0026(8) 0.0078(8)
C4_3 0.0232(10) 0.0333(10) 0.0182(9) 0.0048(8) -0.0025(7) 0.0025(8)
C1_12 0.0161(2) 0.0203(2) 0.0109(2) -0.00139(16) 0.00102(17) 0.00014(17)
C2_12 0.0292(9) 0.0335(10) 0.0115(8) 0.0031(7) 0.0055(7) -0.0110(8)
C3_12 0.0335(11) 0.0333(10) 0.0177(9) -0.0063(7) 0.0026(8) 0.0078(8)
C4_12 0.0232(10) 0.0333(10) 0.0182(9) 0.0048(8) -0.0025(7) 0.0025(8)
Si1_13 0.0150(4) 0.0127(4) 0.0139(4) 0.0005(3) 0.0010(3) -0.0033(3)
C2_13 0.0284(9) 0.0183(8) 0.0189(8) 0.0045(7) 0.0067(8) -0.0082(7)
C3_13 0.0393(13) 0.0351(10) 0.0259(9) 0.0027(8) -0.0074(9) -0.0251(10)
C4_13 0.0483(12) 0.0162(9) 0.0295(9) 0.0048(8) 0.0061(8) 0.0026(9)

loop_
_atom_type_symbol
_atom_type_description
_atom_type_scat_dispersion_real
_atom_type_scat_dispersion_imag
_atom_type_scat_source
C C 0.0033 0.0016 'International Tables Vol C Tables 4.2.6.8 and 6.1.1.4'
H H 0.0000 0.0000 'International Tables Vol C Tables 4.2.6.8 and 6.1.1.4'
B B 0.0013 0.0007 'International Tables Vol C Tables 4.2.6.8 and 6.1.1.4'
N N 0.0061 0.0033 'International Tables Vol C Tables 4.2.6.8 and 6.1.1.4'
O O 0.0106 0.0060 'International Tables Vol C Tables 4.2.6.8 and 6.1.1.4'
Si Si 0.0817 0.0704 'International Tables Vol C Tables 4.2.6.8 and 6.1.1.4'
Cr Cr 0.3209 0.6236 'International Tables Vol C Tables 4.2.6.8 and 6.1.1.4'

loop_
_geom_angle_atom_site_label_1
_geom_angle_atom_site_label_2
_geom_angle_atom_site_label_3
_geom_angle
_geom_angle_site_symmetry_1
_geom_angle_site_symmetry_3
_geom_angle_publ_flag
C3_1 Cr1_1 C5_1 172.56(7) . . ?
C3_1 Cr1_1 C4_1 88.44(6) . . ?
C5_1 Cr1_1 C4_1 90.97(6) . . ?
C3_1 Cr1_1 C2_1 90.48(7) . . ?
C5_1 Cr1_1 C2_1 89.80(7) . . ?
C4_1 Cr1_1 C2_1 177.36(6) . . ?
C3_1 Cr1_1 C1_1 93.66(7) . . ?
C5_1 Cr1_1 C1_1 93.77(7) . . ?
C4_1 Cr1_1 C1_1 91.87(6) . . ?
C2_1 Cr1_1 C1_1 90.60(6) . . ?
C3_1 Cr1_1 B1_1 87.38(7) . . ?
C5_1 Cr1_1 B1_1 85.19(7) . . ?
C4_1 Cr1_1 B1_1 88.80(6) . . ?
C2_1 Cr1_1 B1_1 88.75(7) . . ?
C1_1 Cr1_1 B1_1 178.78(7) . . ?
B1_1 N1_1 C1_12 114.3(4) . . ?
B1_1 N1_1 C1_2 118.17(12) . . ?
B1_1 N1_1 Si1_13 118.0(2) . . ?
C1_12 N1_1 Si1_13 127.6(4) . . ?
B1_1 N1_1 Si1_3 118.71(10) . . ?
C1_2 N1_1 Si1_3 123.07(10) . . ?
O2_1 C2_1 Cr1_1 179.38(15) . . ?
O3_1 C3_1 Cr1_1 178.58(14) . . ?
O4_1 C4_1 Cr1_1 178.29(13) . . ?
O5_1 C5_1 Cr1_1 177.49(15) . . ?
O1_1 C1_1 Cr1_1 179.27(14) . . ?
N1_1 B1_1 Cr1_1 179.95(16) . . ?
N1_1 C1_2 C3_2 111.23(14) . . ?
N1_1 C1_2 C4_2 110.26(14) . . ?
C3_2 C1_2 C4_2 109.83(16) . . ?
N1_1 C1_2 C2_2 110.28(13) . . ?
C3_2 C1_2 C2_2 106.97(15) . . ?
C4_2 C1_2 C2_2 108.18(14) . . ?
C1_2 C2_2 H2A_2 109.5 . . ?
C1_2 C2_2 H2B_2 109.5 . . ?
H2A_2 C2_2 H2B_2 109.5 . . ?
C1_2 C2_2 H2C_2 109.5 . . ?
H2A_2 C2_2 H2C_2 109.5 . . ?
H2B_2 C2_2 H2C_2 109.5 . . ?
C1_2 C3_2 H3A_2 109.5 . . ?
C1_2 C3_2 H3B_2 109.5 . . ?
H3A_2 C3_2 H3B_2 109.5 . . ?
C1_2 C3_2 H3C_2 109.5 . . ?
H3A_2 C3_2 H3C_2 109.5 . . ?
H3B_2 C3_2 H3C_2 109.5 . . ?
C1_2 C4_2 H4A_2 109.5 . . ?
C1_2 C4_2 H4B_2 109.5 . . ?
H4A_2 C4_2 H4B_2 109.5 . . ?
C1_2 C4_2 H4C_2 109.5 . . ?
H4A_2 C4_2 H4C_2 109.5 . . ?
H4B_2 C4_2 H4C_2 109.5 . . ?
N1_1 Si1_3 C4_3 111.33(7) . . ?
N1_1 Si1_3 C3_3 110.60(7) . . ?
C4_3 Si1_3 C3_3 111.59(9) . . ?
N1_1 Si1_3 C2_3 107.85(7) . . ?
C4_3 Si1_3 C2_3 107.22(8) . . ?
C3_3 Si1_3 C2_3 108.07(9) . . ?
Si1_3 C2_3 H2A_3 109.5 . . ?
Si1_3 C2_3 H2B_3 109.5 . . ?
H2A_3 C2_3 H2B_3 109.5 . . ?
Si1_3 C2_3 H2C_3 109.5 . . ?
H2A_3 C2_3 H2C_3 109.5 . . ?
H2B_3 C2_3 H2C_3 109.5 . . ?
Si1_3 C3_3 H3A_3 109.5 . . ?
Si1_3 C3_3 H3B_3 109.5 . . ?
H3A_3 C3_3 H3B_3 109.5 . . ?
Si1_3 C3_3 H3C_3 109.5 . . ?
H3A_3 C3_3 H3C_3 109.5 . . ?
H3B_3 C3_3 H3C_3 109.5 . . ?
Si1_3 C4_3 H4A_3 109.5 . . ?
Si1_3 C4_3 H4B_3 109.5 . . ?
H4A_3 C4_3 H4B_3 109.5 . . ?
Si1_3 C4_3 H4C_3 109.5 . . ?
H4A_3 C4_3 H4C_3 109.5 . . ?
H4B_3 C4_3 H4C_3 109.5 . . ?
N1_1 C1_12 C3_12 110.8(3) . . ?
N1_1 C1_12 C4_12 111.1(4) . . ?
C3_12 C1_12 C4_12 108.0(4) . . ?
N1_1 C1_12 C2_12 111.3(4) . . ?
C3_12 C1_12 C2_12 107.8(4) . . ?
C4_12 C1_12 C2_12 107.7(4) . . ?
C1_12 C2_12 H2A_12 109.5 . . ?
C1_12 C2_12 H2B_12 109.5 . . ?
H2A_12 C2_12 H2B_12 109.5 . . ?
C1_12 C2_12 H2C_12 109.5 . . ?
H2A_12 C2_12 H2C_12 109.5 . . ?
H2B_12 C2_12 H2C_12 109.5 . . ?
C1_12 C3_12 H3A_12 109.5 . . ?
C1_12 C3_12 H3B_12 109.5 . . ?
H3A_12 C3_12 H3B_12 109.5 . . ?
C1_12 C3_12 H3C_12 109.5 . . ?
H3A_12 C3_12 H3C_12 109.5 . . ?
H3B_12 C3_12 H3C_12 109.5 . . ?
C1_12 C4_12 H4A_12 109.5 . . ?
C1_12 C4_12 H4B_12 109.5 . . ?
H4A_12 C4_12 H4B_12 109.5 . . ?
C1_12 C4_12 H4C_12 109.5 . . ?
H4A_12 C4_12 H4C_12 109.5 . . ?
H4B_12 C4_12 H4C_12 109.5 . . ?
N1_1 Si1_13 C3_13 111.4(3) . . ?
N1_1 Si1_13 C2_13 111.0(3) . . ?
C3_13 Si1_13 C2_13 107.6(3) . . ?
N1_1 Si1_13 C4_13 111.2(3) . . ?
C3_13 Si1_13 C4_13 107.8(3) . . ?
C2_13 Si1_13 C4_13 107.6(3) . . ?
Si1_13 C2_13 H2A_13 109.5 . . ?
Si1_13 C2_13 H2B_13 109.5 . . ?
H2A_13 C2_13 H2B_13 109.5 . . ?
Si1_13 C2_13 H2C_13 109.5 . . ?
H2A_13 C2_13 H2C_13 109.5 . . ?
H2B_13 C2_13 H2C_13 109.5 . . ?
Si1_13 C3_13 H3A_13 109.5 . . ?
Si1_13 C3_13 H3B_13 109.5 . . ?
H3A_13 C3_13 H3B_13 109.5 . . ?
Si1_13 C3_13 H3C_13 109.5 . . ?
H3A_13 C3_13 H3C_13 109.5 . . ?
H3B_13 C3_13 H3C_13 109.5 . . ?
Si1_13 C4_13 H4A_13 109.5 . . ?
Si1_13 C4_13 H4B_13 109.5 . . ?
H4A_13 C4_13 H4B_13 109.5 . . ?
Si1_13 C4_13 H4C_13 109.5 . . ?
H4A_13 C4_13 H4C_13 109.5 . . ?
H4B_13 C4_13 H4C_13 109.5 . . ?

loop_
_geom_bond_atom_site_label_1
_geom_bond_atom_site_label_2
_geom_bond_distance
_geom_bond_site_symmetry_2
_geom_bond_publ_flag
Cr1_1 C3_1 1.8847(16) . ?
Cr1_1 C5_1 1.8913(16) . ?
Cr1_1 C4_1 1.8936(16) . ?
Cr1_1 C2_1 1.8963(16) . ?
Cr1_1 C1_1 1.9079(15) . ?
Cr1_1 B1_1 1.9809(17) . ?
N1_1 B1_1 1.359(2) . ?
N1_1 C1_12 1.512(6) . ?
N1_1 C1_2 1.513(2) . ?
N1_1 Si1_13 1.715(5) . ?
N1_1 Si1_3 1.7798(13) . ?
O1_1 C1_1 1.1373(19) . ?
C2_1 O2_1 1.142(2) . ?
C3_1 O3_1 1.1440(19) . ?
C4_1 O4_1 1.1425(19) . ?
C5_1 O5_1 1.1405(19) . ?
C1_2 C3_2 1.537(2) . ?
C1_2 C4_2 1.538(2) . ?
C1_2 C2_2 1.5482(19) . ?
C2_2 H2A_2 0.9800 . ?
C2_2 H2B_2 0.9800 . ?
C2_2 H2C_2 0.9800 . ?
C3_2 H3A_2 0.9800 . ?
C3_2 H3B_2 0.9800 . ?
C3_2 H3C_2 0.9800 . ?
C4_2 H4A_2 0.9800 . ?
C4_2 H4B_2 0.9800 . ?
C4_2 H4C_2 0.9800 . ?
Si1_3 C4_3 1.8492(16) . ?
Si1_3 C3_3 1.8495(16) . ?
Si1_3 C2_3 1.8567(16) . ?
C2_3 H2A_3 0.9800 . ?
C2_3 H2B_3 0.9800 . ?
C2_3 H2C_3 0.9800 . ?
C3_3 H3A_3 0.9800 . ?
C3_3 H3B_3 0.9800 . ?
C3_3 H3C_3 0.9800 . ?
C4_3 H4A_3 0.9800 . ?
C4_3 H4B_3 0.9800 . ?
C4_3 H4C_3 0.9800 . ?
C1_12 C3_12 1.541(3) . ?
C1_12 C4_12 1.541(3) . ?
C1_12 C2_12 1.541(3) . ?
C2_12 H2A_12 0.9800 . ?
C2_12 H2B_12 0.9800 . ?
C2_12 H2C_12 0.9800 . ?
C3_12 H3A_12 0.9800 . ?
C3_12 H3B_12 0.9800 . ?
C3_12 H3C_12 0.9800 . ?
C4_12 H4A_12 0.9800 . ?
C4_12 H4B_12 0.9800 . ?
C4_12 H4C_12 0.9800 . ?
Si1_13 C3_13 1.858(3) . ?
Si1_13 C2_13 1.860(3) . ?
Si1_13 C4_13 1.860(3) . ?
C2_13 H2A_13 0.9800 . ?
C2_13 H2B_13 0.9800 . ?
C2_13 H2C_13 0.9800 . ?
C3_13 H3A_13 0.9800 . ?
C3_13 H3B_13 0.9800 . ?
C3_13 H3C_13 0.9800 . ?
C4_13 H4A_13 0.9800 . ?
C4_13 H4B_13 0.9800 . ?
C4_13 H4C_13 0.9800 . ?

loop_
_geom_torsion_atom_site_label_1
_geom_torsion_atom_site_label_2
_geom_torsion_atom_site_label_3
_geom_torsion_atom_site_label_4
_geom_torsion
_geom_torsion_site_symmetry_1
_geom_torsion_site_symmetry_2
_geom_torsion_site_symmetry_3
_geom_torsion_site_symmetry_4
_geom_torsion_publ_flag
B1_1 N1_1 C1_2 C3_2 -143.39(15) . . . . ?
Si1_3 N1_1 C1_2 C3_2 39.19(18) . . . . ?
B1_1 N1_1 C1_2 C4_2 94.52(17) . . . . ?
Si1_3 N1_1 C1_2 C4_2 -82.90(15) . . . . ?
B1_1 N1_1 C1_2 C2_2 -24.89(19) . . . . ?
Si1_3 N1_1 C1_2 C2_2 157.69(11) . . . . ?
B1_1 N1_1 Si1_3 C4_3 108.02(13) . . . . ?
C1_2 N1_1 Si1_3 C4_3 -74.57(14) . . . . ?
B1_1 N1_1 Si1_3 C3_3 -127.32(13) . . . . ?
C1_2 N1_1 Si1_3 C3_3 50.09(15) . . . . ?
B1_1 N1_1 Si1_3 C2_3 -9.34(14) . . . . ?
C1_2 N1_1 Si1_3 C2_3 168.06(13) . . . . ?
B1_1 N1_1 C1_12 C3_12 -135.9(7) . . . . ?
Si1_13 N1_1 C1_12 C3_12 43.3(8) . . . . ?
B1_1 N1_1 C1_12 C4_12 104.1(7) . . . . ?
Si1_13 N1_1 C1_12 C4_12 -76.7(8) . . . . ?
B1_1 N1_1 C1_12 C2_12 -15.9(7) . . . . ?
Si1_13 N1_1 C1_12 C2_12 163.3(8) . . . . ?
B1_1 N1_1 Si1_13 C3_13 -136.8(6) . . . . ?
C1_12 N1_1 Si1_13 C3_13 44.1(8) . . . . ?
B1_1 N1_1 Si1_13 C2_13 -16.8(6) . . . . ?
C1_12 N1_1 Si1_13 C2_13 164.0(8) . . . . ?
B1_1 N1_1 Si1_13 C4_13 103.0(6) . . . . ?
C1_12 N1_1 Si1_13 C4_13 -76.1(8) . . . . ?
